data_4061838
loop_
_publ_author_name
'Zemlyansky, Nikolay N.'
'Borisova, Irina V.'
'Kuznetsova, Marianna G.'
'Khrustalev, Victor N.'
'Ustynyuk, Yuri A.'
'Nechaev, Mikhael S.'
'Lunin, Valery V.'
'Barrau, Jacques'
'Rima, Ghassoub'

_publ_section_title
;
 New Stable Germylenes, Stannylenes, and Related Compounds.
 1. Stable Germanium(II) and Tin(II) Compounds M(OCH~2~CH~2~NMe~2~)~2~
 (M = Ge, Sn) with Intramolecular Coordination Metal--Nitrogen Bonds.
 Synthesis and Structure
;
_journal_coden_ASTM ORGND7
_journal_issue 8
_journal_name_full Organometallics
_journal_page_first 1675
_journal_page_last 1681
_journal_paper_doi 10.1021/om020719a
_journal_volume 22
_journal_year 2003
_chemical_formula_moiety 'C30 H52 N6 O2 Sn'
_chemical_formula_sum 'C30 H52 N6 O2 Sn'
_chemical_formula_weight 647.47
_space_group_IT_number 14
_symmetry_cell_setting monoclinic
_symmetry_space_group_name_Hall '-P 2yn'
_symmetry_space_group_name_H-M 'P 1 21/n 1'
_cell_angle_alpha 90.00
_cell_angle_beta 106.18(2)
_cell_angle_gamma 90.00
_cell_formula_units_Z 4
_cell_length_a 23.355(6)
_cell_length_b 6.260(2)
_cell_length_c 23.778(6)
_cell_measurement_temperature 148(2)
_cell_volume 3338.6(16)
_diffrn_ambient_temperature 148(2)
_exptl_crystal_density_diffrn 1.288
_refine_ls_R_factor_obs 0.0367
_refine_ls_wR_factor_obs 0.0814
_cod_depositor_comments
;
The following automatic conversions were performed:
'_symmetry_cell_setting' value 'Monoclinic' changed to 'monoclinic'
according to '/home/saulius/struct/CIF-dictionaries/cif_core.dic'
dictionary named 'cif_core.dic' version 2.4.1 from 2010-06-29.

Automatic conversion script
Id: cif_fix_enum 1527 2010-12-29 10:47:43Z saulius 

 Updated bibliographical information.

 Antanas Vaitkus,
 2019-09-11
;
_cod_original_sg_symbol_H-M 'P 21/n'
_cod_database_code 4061838

loop_
_symmetry_equiv_pos_as_xyz
'x, y, z'
'-x+1/2, y+1/2, -z+1/2'
'-x, -y, -z'
'x-1/2, -y-1/2, z-1/2'

loop_
_atom_site_aniso_label
_atom_site_aniso_U_11
_atom_site_aniso_U_22
_atom_site_aniso_U_33
_atom_site_aniso_U_23
_atom_site_aniso_U_13
_atom_site_aniso_U_12
Sn1 0.02392(12) 0.01602(11) 0.01994(11) 0.00030(9) 0.00976(8) -0.00141(9)
O1 0.0226(12) 0.0231(11) 0.0271(11) -0.0083(9) 0.0100(9) -0.0026(9)
O2 0.0289(13) 0.0274(12) 0.0185(11) 0.0003(9) 0.0101(9) 0.0074(10)
N1 0.0228(14) 0.0211(13) 0.0209(13) 0.0001(10) 0.0095(11) -0.0010(11)
N2 0.036(2) 0.0253(14) 0.0230(14) -0.0061(11) 0.0067(13) -0.0026(12)
N3 0.0234(15) 0.0234(13) 0.0274(14) 0.0021(11) 0.0129(12) 0.0005(11)
N4 0.0242(14) 0.0162(12) 0.0223(13) 0.0002(10) 0.0096(11) 0.0014(10)
N5 0.041(2) 0.0261(14) 0.0200(14) -0.0023(11) 0.0056(13) 0.0018(13)
N6 0.033(2) 0.060(2) 0.042(2) -0.002(2) 0.0113(15) 0.020(2)
C1 0.025(2) 0.0148(13) 0.0147(14) 0.0024(11) 0.0061(12) -0.0006(12)
C2 0.026(2) 0.0167(14) 0.0176(13) 0.0032(11) 0.0093(12) 0.0006(12)
C3 0.032(2) 0.0177(14) 0.021(2) -0.0010(12) 0.0138(14) 0.0012(13)
C4 0.030(2) 0.024(2) 0.0187(15) -0.0014(12) 0.0080(13) -0.0041(14)
C5 0.021(2) 0.027(2) 0.0239(15) 0.0006(13) 0.0066(13) -0.0052(14)
C6 0.025(2) 0.0212(15) 0.0195(15) 0.0018(12) 0.0088(13) 0.0023(13)
C7 0.024(2) 0.0182(14) 0.021(2) 0.0002(12) 0.0088(13) 0.0012(12)
C8 0.028(2) 0.029(2) 0.032(2) 0.000(2) 0.015(2) -0.0015(15)
C9 0.033(2) 0.028(2) 0.027(2) 0.0038(14) 0.016(2) 0.002(2)
C10 0.039(2) 0.026(2) 0.030(2) -0.0040(15) 0.014(2) -0.005(2)
C11 0.054(3) 0.036(2) 0.035(2) -0.013(2) 0.008(2) -0.003(2)
C12 0.052(3) 0.044(2) 0.030(2) 0.003(2) 0.010(2) 0.002(2)
C13 0.022(2) 0.024(2) 0.023(2) -0.0006(13) 0.0066(13) 0.0028(13)
C14 0.031(2) 0.030(2) 0.038(2) 0.004(2) 0.018(2) 0.002(2)
C15 0.031(2) 0.033(2) 0.036(2) -0.002(2) 0.017(2) 0.003(2)
C16 0.024(2) 0.0189(14) 0.0212(15) -0.0016(12) 0.0092(13) -0.0012(12)
C17 0.025(2) 0.0159(14) 0.0212(15) -0.0011(12) 0.0083(13) -0.0010(12)
C18 0.027(2) 0.0215(15) 0.023(2) -0.0015(12) 0.0117(14) -0.0013(13)
C19 0.031(2) 0.024(2) 0.019(2) -0.0030(12) 0.0028(13) 0.0006(14)
C20 0.026(2) 0.030(2) 0.024(2) 0.0002(14) 0.0019(14) 0.0072(15)
C21 0.025(2) 0.0216(15) 0.028(2) -0.0031(13) 0.0105(14) 0.0036(13)
C22 0.023(2) 0.0184(14) 0.024(2) -0.0010(13) 0.0101(14) -0.0010(13)
C23 0.038(2) 0.019(2) 0.033(2) -0.0046(14) 0.009(2) -0.0024(15)
C24 0.027(2) 0.029(2) 0.029(2) 0.0015(15) 0.0105(15) 0.0121(15)
C25 0.037(2) 0.034(2) 0.021(2) 0.0009(14) 0.003(2) 0.011(2)
C26 0.057(3) 0.043(2) 0.022(2) -0.001(2) 0.007(2) 0.011(2)
C27 0.073(4) 0.041(2) 0.035(2) -0.004(2) 0.003(2) -0.019(2)
C28 0.030(2) 0.041(2) 0.029(2) 0.002(2) 0.012(2) 0.013(2)
C29 0.047(3) 0.035(2) 0.055(3) -0.002(2) 0.011(2) 0.014(2)
C30 0.046(3) 0.098(4) 0.049(3) -0.005(3) 0.017(2) 0.028(3)

loop_
_atom_site_label
_atom_site_type_symbol
_atom_site_fract_x
_atom_site_fract_y
_atom_site_fract_z
_atom_site_U_iso_or_equiv
_atom_site_thermal_displace_type
_atom_site_occupancy
_atom_site_calc_flag
_atom_site_refinement_flags
_atom_site_disorder_group
Sn1 Sn 0.291809(10) 0.22969(3) 0.087233(9) 0.01923(8) Uani 1 d . .
O1 O 0.36900(10) 0.4109(3) 0.11137(10) 0.0236(5) Uani 1 d . .
O2 O 0.24711(10) 0.4649(4) 0.03041(9) 0.0242(5) Uani 1 d . .
N1 N 0.26419(12) 0.4680(4) 0.15868(11) 0.0209(5) Uani 1 d . .
N2 N 0.43585(13) 1.1536(5) 0.30795(12) 0.0284(6) Uani 1 d . .
N3 N 0.50130(12) 0.5218(4) 0.08887(12) 0.0236(6) Uani 1 d . .
N4 N 0.33275(12) 0.1362(4) 0.00721(11) 0.0203(5) Uani 1 d . .
N5 N 0.19592(14) 0.3525(5) -0.24747(12) 0.0296(7) Uani 1 d . .
N6 N 0.09449(15) 0.8079(6) -0.05364(15) 0.0448(9) Uani 1 d . .
C1 C 0.38983(14) 0.5724(5) 0.14847(12) 0.0181(6) Uani 1 d . .
C2 C 0.35260(14) 0.7062(5) 0.17030(12) 0.0196(6) Uani 1 d . .
C3 C 0.3775(2) 0.8727(5) 0.20789(13) 0.0224(7) Uani 1 d . .
C4 C 0.4386(2) 0.9140(5) 0.22522(13) 0.0241(7) Uani 1 d . .
C5 C 0.47466(15) 0.7766(5) 0.20463(14) 0.0242(7) Uani 1 d . .
C6 C 0.45187(14) 0.6076(5) 0.16679(13) 0.0214(6) Uani 1 d . .
C7 C 0.28598(14) 0.6857(5) 0.15159(14) 0.0206(6) Uani 1 d . .
C8 C 0.1993(2) 0.4670(6) 0.1449(2) 0.0284(7) Uani 1 d . .
C9 C 0.2905(2) 0.3840(6) 0.2179(2) 0.0280(7) Uani 1 d . .
C10 C 0.4630(2) 1.1108(6) 0.2608(2) 0.0308(8) Uani 1 d . .
C11 C 0.4488(2) 1.3724(7) 0.3291(2) 0.0427(10) Uani 1 d . .
C12 C 0.4567(2) 1.0014(7) 0.3555(2) 0.0423(10) Uani 1 d . .
C13 C 0.49390(15) 0.4636(5) 0.14620(14) 0.0230(7) Uani 1 d . .
C14 C 0.5259(2) 0.7352(6) 0.0898(2) 0.0311(8) Uani 1 d . .
C15 C 0.5416(2) 0.3707(6) 0.0728(2) 0.0319(8) Uani 1 d . .
C16 C 0.23230(14) 0.4759(5) -0.02869(13) 0.0210(6) Uani 1 d . .
C17 C 0.27145(14) 0.4077(5) -0.06062(13) 0.0203(6) Uani 1 d . .
C18 C 0.25326(15) 0.4262(5) -0.12172(14) 0.0228(7) Uani 1 d . .
C19 C 0.1990(2) 0.5121(5) -0.15163(13) 0.0254(7) Uani 1 d . .
C20 C 0.1614(2) 0.5811(6) -0.11912(15) 0.0276(7) Uani 1 d . .
C21 C 0.17767(15) 0.5670(5) -0.05836(14) 0.0240(7) Uani 1 d . .
C22 C 0.33242(15) 0.3260(5) -0.03035(14) 0.0212(6) Uani 1 d . .
C23 C 0.2974(2) -0.0409(6) -0.0260(2) 0.0299(8) Uani 1 d . .
C24 C 0.3944(2) 0.0628(6) 0.0329(2) 0.0277(7) Uani 1 d . .
C25 C 0.1820(2) 0.5382(6) -0.21726(15) 0.0315(8) Uani 1 d . .
C26 C 0.1854(2) 0.4033(7) -0.3099(2) 0.0415(10) Uani 1 d . .
C27 C 0.1613(3) 0.1684(8) -0.2407(2) 0.0522(13) Uani 1 d . .
C28 C 0.1374(2) 0.6507(7) -0.0231(2) 0.0324(8) Uani 1 d . .
C29 C 0.1237(2) 1.0115(7) -0.0593(2) 0.0465(11) Uani 1 d . .
C30 C 0.0499(2) 0.8416(11) -0.0215(2) 0.0638(15) Uani 1 d . .
H3 H 0.3503(15) 0.9639(54) 0.2222(14) 0.019(8) Uiso 1 d . .
H5 H 0.5149(17) 0.7908(56) 0.2178(15) 0.026(9) Uiso 1 d . .
H7A H 0.2702(14) 0.7198(48) 0.1154(14) 0.011(7) Uiso 1 d . .
H7B H 0.2689(14) 0.7913(49) 0.1751(13) 0.012(7) Uiso 1 d . .
H8A H 0.1878(17) 0.5543(64) 0.1714(16) 0.034(10) Uiso 1 d . .
H8B H 0.1851(19) 0.3042(73) 0.1497(19) 0.049(12) Uiso 1 d . .
H8C H 0.1791(15) 0.5239(56) 0.1062(15) 0.022(9) Uiso 1 d . .
H9A H 0.2839(19) 0.4913(74) 0.2502(19) 0.055(13) Uiso 1 d . .
H9B H 0.2708(18) 0.2548(63) 0.2233(17) 0.033(10) Uiso 1 d . .
H9C H 0.3314(17) 0.3606(58) 0.2288(15) 0.023(9) Uiso 1 d . .
H10A H 0.5068(15) 1.0956(53) 0.2760(14) 0.019(8) Uiso 1 d . .
H10B H 0.4549(15) 1.2316(54) 0.2365(15) 0.018(8) Uiso 1 d . .
H11A H 0.4295(18) 1.3976(67) 0.3582(18) 0.039(11) Uiso 1 d . .
H11B H 0.4333(18) 1.4647(68) 0.2982(18) 0.038(11) Uiso 1 d . .
H11C H 0.4908(20) 1.3916(68) 0.3454(18) 0.042(12) Uiso 1 d . .
H12A H 0.4459(15) 0.8592(61) 0.3401(15) 0.021(9) Uiso 1 d . .
H12B H 0.4392(19) 1.0337(72) 0.3855(19) 0.049(13) Uiso 1 d . .
H12C H 0.5024(19) 1.0112(67) 0.3726(17) 0.045(12) Uiso 1 d . .
H13A H 0.5336(16) 0.4589(55) 0.1774(15) 0.024(9) Uiso 1 d . .
H13B H 0.4792(14) 0.3197(55) 0.1431(14) 0.014(8) Uiso 1 d . .
H14A H 0.5677(20) 0.7393(63) 0.1178(18) 0.043(12) Uiso 1 d . .
H14B H 0.5303(19) 0.7702(65) 0.0496(19) 0.047(12) Uiso 1 d . .
H14C H 0.4986(17) 0.8469(63) 0.0999(16) 0.032(10) Uiso 1 d . .
H15A H 0.5272(17) 0.2157(63) 0.0771(17) 0.035(10) Uiso 1 d . .
H15B H 0.5832(21) 0.3671(74) 0.0978(19) 0.051(13) Uiso 1 d . .
H15C H 0.5447(15) 0.4039(57) 0.0313(15) 0.026(9) Uiso 1 d . .
H18 H 0.2777(16) 0.3802(59) -0.1442(15) 0.027(9) Uiso 1 d . .
H20 H 0.1273(16) 0.6256(57) -0.1371(15) 0.021(9) Uiso 1 d . .
H22A H 0.3552(16) 0.2969(55) -0.0586(15) 0.023(9) Uiso 1 d . .
H22B H 0.3537(13) 0.4247(50) -0.0065(13) 0.008(7) Uiso 1 d . .
H23A H 0.3138(17) -0.0972(63) -0.0540(17) 0.033(10) Uiso 1 d . .
H23B H 0.3013(18) -0.1610(70) -0.0010(17) 0.038(11) Uiso 1 d . .
H23C H 0.2570(16) -0.0057(54) -0.0430(14) 0.019(9) Uiso 1 d . .
H24A H 0.3958(16) -0.0394(65) 0.0599(17) 0.033(10) Uiso 1 d . .
H24B H 0.4118(16) -0.0087(61) 0.0037(16) 0.033(10) Uiso 1 d . .
H24C H 0.4230(20) 0.1870(74) 0.0520(19) 0.049(12) Uiso 1 d . .
H25A H 0.1402(19) 0.5613(66) -0.2313(17) 0.040(11) Uiso 1 d . .
H25B H 0.2054(19) 0.6566(75) -0.2283(18) 0.049(12) Uiso 1 d . .
H26A H 0.1949(20) 0.2751(72) -0.3303(20) 0.050(13) Uiso 1 d . .
H26B H 0.1445(19) 0.4388(66) -0.3311(17) 0.038(11) Uiso 1 d . .
H26C H 0.2101(21) 0.5330(81) -0.3152(20) 0.059(14) Uiso 1 d . .
H27A H 0.1744(22) 0.0460(87) -0.2604(22) 0.067(16) Uiso 1 d . .
H27B H 0.1677(20) 0.1264(75) -0.2017(21) 0.053(13) Uiso 1 d . .
H27C H 0.1242(24) 0.1963(81) -0.2540(22) 0.057(16) Uiso 1 d . .
H28A H 0.1613(26) 0.7567(87) 0.0148(25) 0.087(19) Uiso 1 d . .
H28B H 0.1210(17) 0.5386(67) -0.0118(17) 0.036(11) Uiso 1 d . .
H29A H 0.1441(20) 1.0582(74) -0.0151(21) 0.055(13) Uiso 1 d . .
H29B H 0.1514(30) 0.9775(111) -0.0816(28) 0.115(24) Uiso 1 d . .
H29C H 0.0907(34) 1.1102(133) -0.0826(31) 0.139(28) Uiso 1 d . .
H30A H 0.0859(22) 0.9052(81) 0.0273(22) 0.070(15) Uiso 1 d . .
H30B H 0.0214(25) 0.6716(96) -0.0222(24) 0.088(18) Uiso 1 d . .
H30C H 0.0220(27) 0.9774(101) -0.0414(25) 0.101(21) Uiso 1 d . .

loop_
_geom_bond_atom_site_label_1
_geom_bond_atom_site_label_2
_geom_bond_distance
_geom_bond_site_symmetry_2
_geom_bond_publ_flag
Sn1 O1 2.071(2) . ?
Sn1 O2 2.073(2) . ?
Sn1 N4 2.427(3) . ?
Sn1 N1 2.478(3) . ?
O1 C1 1.341(4) . ?
O2 C16 1.352(4) . ?
N1 C8 1.458(4) . ?
N1 C9 1.468(4) . ?
N1 C7 1.481(4) . ?
N2 C12 1.455(5) . ?
N2 C10 1.459(4) . ?
N2 C11 1.461(5) . ?
N3 C14 1.452(4) . ?
N3 C15 1.458(4) . ?
N3 C13 1.467(4) . ?
N4 C24 1.472(4) . ?
N4 C23 1.473(4) . ?
N4 C22 1.485(4) . ?
N5 C27 1.443(6) . ?
N5 C25 1.450(4) . ?
N5 C26 1.470(5) . ?
N6 C28 1.447(5) . ?
N6 C30 1.468(6) . ?
N6 C29 1.469(6) . ?
C1 C2 1.407(4) . ?
C1 C6 1.409(4) . ?
C2 C3 1.390(4) . ?
C2 C7 1.500(4) . ?
C3 C4 1.395(5) . ?
C4 C5 1.385(5) . ?
C4 C10 1.513(5) . ?
C5 C6 1.395(4) . ?
C6 C13 1.511(4) . ?
C16 C21 1.396(4) . ?
C16 C17 1.408(4) . ?
C17 C18 1.400(4) . ?
C17 C22 1.495(4) . ?
C18 C19 1.378(5) . ?
C19 C20 1.390(5) . ?
C19 C25 1.508(4) . ?
C20 C21 1.391(5) . ?
C21 C28 1.517(5) . ?
